data_9014634
loop_
_publ_author_name
'Crosnier, M.'
'Guyomard, D.'
'Verbaere, A.'
'Piffard, Y.'
'Tournoux, M.'

_publ_section_title
;
 The potassium niobyl cyclotetrasilicate K2(NbO)2Si4O12
 _cod_database_code 1000339
;
_journal_name_full 'Journal of Solid State Chemistry'
_journal_page_first 128
_journal_page_last 132
_journal_paper_doi 10.1016/0022-4596(92)90077-9
_journal_volume 98
_journal_year 1992
_chemical_formula_sum 'K Nb O7 Si2'
_space_group_IT_number 100
_symmetry_space_group_name_Hall 'P 4 -2ab'
_symmetry_space_group_name_H-M 'P 4 b m'
_cell_angle_alpha 90
_cell_angle_beta 90
_cell_angle_gamma 90
_cell_length_a 8.7404
_cell_length_b 8.7404
_cell_length_c 8.136
_cell_formula_units_Z 4
_cell_volume 621.546
_database_code_amcsd 0013735
_exptl_crystal_density_diffrn 3.208
_cod_duplicate_entry 1000339
_cod_original_formula_sum 'Nb K Si2 O7'
_cod_database_code 9014634
_amcsd_formula_title 'K2 Nb2 O14 Si4'

loop_
_space_group_symop_operation_xyz
x,y,z
1/2-y,1/2-x,z
-y,x,z
1/2+x,1/2-y,z
-x,-y,z
1/2+y,1/2+x,z
y,-x,z
1/2-x,1/2+y,z

loop_
_atom_site_aniso_label
_atom_site_aniso_U_11
_atom_site_aniso_U_22
_atom_site_aniso_U_33
_atom_site_aniso_U_12
_atom_site_aniso_U_13
_atom_site_aniso_U_23
Nb1 0.00710 0.00710 0.00790 0.00000 0.00000 0.00000
Nb2 0.00640 0.00640 0.00790 0.00000 0.00000 0.00000
K1 0.01800 0.01800 0.01240 -0.00340 0.00050 0.00050
Si1 0.00760 0.00760 0.00390 0.00070 0.00040 0.00040
Si2 0.00710 0.00710 0.00360 -0.00010 -0.00030 -0.00030

loop_
_atom_site_label
_atom_site_fract_x
_atom_site_fract_y
_atom_site_fract_z
Nb1 0.00000 0.00000 0.21600
Nb2 0.00000 0.00000 0.71940
K1 0.32260 0.82260 0.99190
Si1 0.12420 0.62420 0.30150
Si2 0.12400 0.62400 0.69380
O1 0.42510 0.28820 0.23300
O2 0.42190 0.28920 0.76540
O3 0.00000 0.00000 0.00000
O4 0.00000 0.00000 0.50100
O5 0.12000 0.62000 0.49680
O6 0.50000 0.00000 0.22800
O7 0.50000 0.00000 0.76280

loop_
_cod_related_entry_id
_cod_related_entry_database
_cod_related_entry_code
1 AMCSD 0013735
